data_4339317
loop_
_publ_author_name
'Romeo, Raffaello'
'D'Amico, Giuseppina'
'Guido, Emanuela'
'Albinati, Alberto'
'Rizzato, Silvia'

_publ_section_title
;
 Synchronized fluxional motion and cyclometalation of ligands in
 platinum(II) complexes.
;
_journal_issue 25
_journal_name_full 'Inorganic chemistry'
_journal_page_first 10681
_journal_page_last 10692
_journal_paper_doi 10.1021/ic701396j
_journal_volume 46
_journal_year 2007
_chemical_formula_sum 'C67 H44 B F24 N2 P Pt'
_chemical_formula_weight 1569.91
_chemical_name_common '[Pt(dmphen){CH2C6H4P(o-tolyl)2-C,P}]BArf'
_space_group_IT_number 2
_symmetry_cell_setting triclinic
_symmetry_space_group_name_Hall '-P 1'
_symmetry_space_group_name_H-M 'P -1'
_atom_sites_solution_hydrogens geom
_atom_sites_solution_primary direct
_atom_sites_solution_secondary difmap
_audit_creation_method SHELXL-97
_cell_angle_alpha 84.902(3)
_cell_angle_beta 84.139(3)
_cell_angle_gamma 87.121(3)
_cell_formula_units_Z 4
_cell_length_a 13.1892(14)
_cell_length_b 18.4213(19)
_cell_length_c 25.996(3)
_cell_measurement_reflns_used 989
_cell_measurement_temperature 150(2)
_cell_measurement_theta_max 26.16
_cell_measurement_theta_min 2.47
_cell_volume 6252.8(12)
_computing_cell_refinement 'SAINTPLUS  (Bruker AXS, 1999)'
_computing_data_collection 'SMART      (Bruker AXS, 2001)'
_computing_data_reduction 'SAINTPLUS  (Bruker AXS, 1999)'
_computing_molecular_graphics 'ORTEP for Windows v1.074 (L.J. Farrugia 1997)'
_computing_publication_material 'WinGX v1.64.05(L.J. Farrugia,J. Appl. Cryst.,1999,32, 837)'
_computing_structure_refinement 'SHELXL-97 (Sheldrick, 1997)'
_computing_structure_solution 'SHELXS-97 (Sheldrick, 1990)'
_diffrn_ambient_temperature 150(2)
_diffrn_measured_fraction_theta_full 0.992
_diffrn_measured_fraction_theta_max 0.992
_diffrn_measurement_device_type 'Bruker SMART CCD'
_diffrn_measurement_method 'phi and omega scans'
_diffrn_radiation_monochromator graphite
_diffrn_radiation_source 'fine-focus sealed tube'
_diffrn_radiation_type MoK\a
_diffrn_radiation_wavelength 0.71069
_diffrn_reflns_av_R_equivalents 0.0399
_diffrn_reflns_av_sigmaI/netI 0.0573
_diffrn_reflns_limit_h_max 16
_diffrn_reflns_limit_h_min -16
_diffrn_reflns_limit_k_max 23
_diffrn_reflns_limit_k_min -23
_diffrn_reflns_limit_l_max 33
_diffrn_reflns_limit_l_min -33
_diffrn_reflns_number 62757
_diffrn_reflns_theta_full 27.02
_diffrn_reflns_theta_max 27.02
_diffrn_reflns_theta_min 1.42
_exptl_absorpt_coefficient_mu 2.386
_exptl_absorpt_correction_T_max 1.00000
_exptl_absorpt_correction_T_min 0.84321
_exptl_absorpt_correction_type 'empirical, multi scan'
_exptl_absorpt_process_details 'Sadabs 2.01 (Bruker AXS, 1999)'
_exptl_crystal_colour 'red yellow'
_exptl_crystal_density_diffrn 1.668
_exptl_crystal_density_method 'not measured'
_exptl_crystal_description prismatic
_exptl_crystal_F_000 3096
_exptl_crystal_size_max 0.2
_exptl_crystal_size_mid 0.2
_exptl_crystal_size_min 0.02
_refine_diff_density_max 1.137
_refine_diff_density_min -1.265
_refine_diff_density_rms 0.120
_refine_ls_extinction_method none
_refine_ls_goodness_of_fit_ref 1.025
_refine_ls_hydrogen_treatment 'riding model'
_refine_ls_matrix_type full
_refine_ls_number_parameters 1409
_refine_ls_number_reflns 27162
_refine_ls_number_restraints 0
_refine_ls_restrained_S_all 1.025
_refine_ls_R_factor_all 0.0695
_refine_ls_R_factor_gt 0.0459
_refine_ls_shift/su_max 0.014
_refine_ls_shift/su_mean 0.006
_refine_ls_structure_factor_coef Fsqd
_refine_ls_weighting_details 'calc w=1/[\s^2^(Fo^2^)+(0.0558P)^2^+10.0707P] where P=(Fo^2^+2Fc^2^)/3'
_refine_ls_weighting_scheme calc
_refine_ls_wR_factor_gt 0.1050
_refine_ls_wR_factor_ref 0.1149
_reflns_number_gt 20402
_reflns_number_total 27162
_reflns_threshold_expression >2sigma(I)
_cod_data_source_file ic701396j-file003.cif
_cod_data_source_block albi38
_cod_depositor_comments
;
The following automatic conversions were performed:

'_symmetry_cell_setting' value 'Triclinic' changed to 'triclinic'
according to
/usr/data/users/saulius/automatic-downloads/retrospective/ACS/lib/dictionaries/cif_core.dic
dictionary named 'cif_core.dic' version 2.4.2 from 2011-04-26.

Automatic conversion script
Id: cif_fix_values 2281 2013-09-26 08:29:07Z andrius 
;
_cod_original_cell_volume 6252.7(11)
_cod_original_sg_symbol_H-M P-1
_cod_database_code 4339317
_compound_number 10

loop_
_symmetry_equiv_pos_as_xyz
'x, y, z'
'-x, -y, -z'

loop_
_atom_site_label
_atom_site_type_symbol
_atom_site_fract_x
_atom_site_fract_y
_atom_site_fract_z
_atom_site_U_iso_or_equiv
_atom_site_adp_type
_atom_site_occupancy
_atom_site_symmetry_multiplicity
_atom_site_calc_flag
_atom_site_refinement_flags
Pt1 Pt 0.522308(14) 0.306435(9) 0.316813(7) 0.02242(5) Uani 1 1 d .
N1 N 0.4756(3) 0.2027(2) 0.35054(14) 0.0266(9) Uani 1 1 d .
N2 N 0.6589(3) 0.2594(2) 0.34687(15) 0.0322(10) Uani 1 1 d .
C2 C 0.3840(4) 0.1763(3) 0.36394(18) 0.0335(12) Uani 1 1 d .
C3 C 0.3717(5) 0.0997(3) 0.3680(2) 0.0475(16) Uani 1 1 d .
H3 H 0.3074 0.0814 0.3774 0.062 Uiso 1 1 calc R
C4 C 0.4529(5) 0.0530(3) 0.3583(2) 0.0457(15) Uani 1 1 d .
H4 H 0.4430 0.0033 0.3587 0.059 Uiso 1 1 calc R
C4' C 0.5523(5) 0.0790(3) 0.3476(2) 0.0411(14) Uani 1 1 d .
C5 C 0.6443(6) 0.0350(3) 0.3407(2) 0.0498(17) Uani 1 1 d .
H5 H 0.6405 -0.0148 0.3379 0.065 Uiso 1 1 calc R
C6 C 0.7361(6) 0.0643(4) 0.3383(2) 0.059(2) Uani 1 1 d .
H6 H 0.7946 0.0341 0.3343 0.077 Uiso 1 1 calc R
C6' C 0.7461(5) 0.1400(4) 0.3418(2) 0.0458(15) Uani 1 1 d .
C7 C 0.8367(5) 0.1733(5) 0.3475(2) 0.060(2) Uani 1 1 d .
H7 H 0.8984 0.1465 0.3446 0.078 Uiso 1 1 calc R
C8 C 0.8353(5) 0.2442(5) 0.3574(3) 0.063(2) Uani 1 1 d .
H8 H 0.8952 0.2645 0.3642 0.082 Uiso 1 1 calc R
C9 C 0.7442(4) 0.2879(4) 0.3574(2) 0.0422(14) Uani 1 1 d .
C10 C 0.5596(4) 0.1552(3) 0.34526(17) 0.0324(12) Uani 1 1 d .
C10' C 0.6574(4) 0.1857(3) 0.34297(19) 0.0369(13) Uani 1 1 d .
C11M C 0.2954(4) 0.2273(3) 0.3771(2) 0.0390(13) Uani 1 1 d .
H11A H 0.3187 0.2760 0.3763 0.059 Uiso 1 1 calc R
H11B H 0.2642 0.2129 0.4112 0.059 Uiso 1 1 calc R
H11C H 0.2466 0.2258 0.3523 0.059 Uiso 1 1 calc R
C12M C 0.7429(5) 0.3639(4) 0.3712(2) 0.0560(18) Uani 1 1 d .
H12A H 0.6777 0.3873 0.3659 0.084 Uiso 1 1 calc R
H12B H 0.7954 0.3897 0.3498 0.084 Uiso 1 1 calc R
H12C H 0.7547 0.3643 0.4071 0.084 Uiso 1 1 calc R
P1 P 0.57731(10) 0.40390(7) 0.26670(5) 0.0236(3) Uani 1 1 d .
C11C C 0.5011(4) 0.4057(3) 0.21236(18) 0.0252(10) Uani 1 1 d .
C12C C 0.5262(4) 0.4357(3) 0.16170(19) 0.0320(11) Uani 1 1 d .
H12D H 0.5848 0.4621 0.1536 0.042 Uiso 1 1 calc R
C13C C 0.4633(4) 0.4261(3) 0.12355(19) 0.0319(11) Uani 1 1 d .
H13C H 0.4798 0.4456 0.0897 0.041 Uiso 1 1 calc R
C14C C 0.3766(4) 0.3877(3) 0.13582(19) 0.0339(12) Uani 1 1 d .
H14C H 0.3338 0.3818 0.1103 0.044 Uiso 1 1 calc R
C15C C 0.3522(4) 0.3575(3) 0.1863(2) 0.0345(12) Uani 1 1 d .
H15C H 0.2937 0.3309 0.1941 0.045 Uiso 1 1 calc R
C16C C 0.4141(4) 0.3666(3) 0.22533(18) 0.0267(10) Uani 1 1 d .
C17C C 0.3930(4) 0.3333(3) 0.28094(19) 0.0299(11) Uani 1 1 d .
H17A H 0.3545 0.2898 0.2808 0.039 Uiso 1 1 calc R
H17B H 0.3510 0.3678 0.3008 0.039 Uiso 1 1 calc R
C111 C 0.7106(4) 0.3971(3) 0.24058(18) 0.0263(10) Uani 1 1 d .
C112 C 0.7782(4) 0.4487(3) 0.24960(19) 0.0302(11) Uani 1 1 d .
H112 H 0.7545 0.4869 0.2693 0.039 Uiso 1 1 calc R
C113 C 0.8783(4) 0.4454(3) 0.2305(2) 0.0386(13) Uani 1 1 d .
H113 H 0.9218 0.4811 0.2367 0.050 Uiso 1 1 calc R
C114 C 0.9145(4) 0.3881(3) 0.2018(2) 0.0415(14) Uani 1 1 d .
H114 H 0.9826 0.3852 0.1884 0.054 Uiso 1 1 calc R
C115 C 0.8492(4) 0.3354(3) 0.1930(2) 0.0361(12) Uani 1 1 d .
H115 H 0.8745 0.2970 0.1739 0.047 Uiso 1 1 calc R
C116 C 0.7470(4) 0.3376(3) 0.21187(18) 0.0281(11) Uani 1 1 d .
C117 C 0.6811(4) 0.2775(3) 0.2006(2) 0.0366(12) Uani 1 1 d .
H11D H 0.7228 0.2408 0.1836 0.055 Uiso 1 1 calc R
H11E H 0.6308 0.2973 0.1784 0.055 Uiso 1 1 calc R
H11F H 0.6476 0.2563 0.2325 0.055 Uiso 1 1 calc R
C121 C 0.5567(4) 0.4895(3) 0.29717(18) 0.0275(10) Uani 1 1 d .
C122 C 0.5217(4) 0.4818(3) 0.3503(2) 0.0362(13) Uani 1 1 d .
H122 H 0.5077 0.4356 0.3662 0.047 Uiso 1 1 calc R
C123 C 0.5078(5) 0.5414(3) 0.3797(2) 0.0443(14) Uani 1 1 d .
H123 H 0.4844 0.5353 0.4147 0.058 Uiso 1 1 calc R
C124 C 0.5289(5) 0.6100(3) 0.3564(2) 0.0458(15) Uani 1 1 d .
H124 H 0.5221 0.6502 0.3759 0.060 Uiso 1 1 calc R
C125 C 0.5601(5) 0.6187(3) 0.3037(2) 0.0392(13) Uani 1 1 d .
H125 H 0.5726 0.6654 0.2882 0.051 Uiso 1 1 calc R
C126 C 0.5734(4) 0.5603(3) 0.2734(2) 0.0317(11) Uani 1 1 d .
C127 C 0.6039(5) 0.5763(3) 0.2159(2) 0.0391(13) Uani 1 1 d .
H12E H 0.5452 0.5747 0.1971 0.059 Uiso 1 1 calc R
H12F H 0.6546 0.5405 0.2043 0.059 Uiso 1 1 calc R
H12G H 0.6314 0.6239 0.2097 0.059 Uiso 1 1 calc R
Pt2 Pt 0.613448(14) 0.186477(10) 0.752259(7) 0.02456(6) Uani 1 1 d .
N12 N 0.6866(3) 0.2850(2) 0.72641(17) 0.0304(9) Uani 1 1 d .
N22 N 0.6795(3) 0.2114(3) 0.82053(17) 0.0345(10) Uani 1 1 d .
C22 C 0.7093(4) 0.3177(3) 0.6791(2) 0.0372(13) Uani 1 1 d .
C32 C 0.7213(5) 0.3942(3) 0.6723(3) 0.0483(16) Uani 1 1 d .
H32 H 0.7354 0.4168 0.6391 0.063 Uiso 1 1 calc R
C42 C 0.7124(5) 0.4347(3) 0.7141(3) 0.0588(19) Uani 1 1 d .
H42 H 0.7161 0.4852 0.7092 0.076 Uiso 1 1 calc R
C4'2 C 0.6978(4) 0.4004(3) 0.7640(3) 0.0481(16) Uani 1 1 d .
C52 C 0.6976(5) 0.4372(4) 0.8107(3) 0.062(2) Uani 1 1 d .
H52 H 0.6995 0.4878 0.8081 0.081 Uiso 1 1 calc R
C62 C 0.6946(5) 0.4002(4) 0.8578(3) 0.065(2) Uani 1 1 d .
H62 H 0.6948 0.4255 0.8872 0.084 Uiso 1 1 calc R
C6'2 C 0.6910(5) 0.3234(4) 0.8631(3) 0.0519(17) Uani 1 1 d .
C72 C 0.6979(5) 0.2804(5) 0.9094(3) 0.064(2) Uani 1 1 d .
H72 H 0.6987 0.3023 0.9403 0.083 Uiso 1 1 calc R
C82 C 0.7033(5) 0.2063(5) 0.9099(2) 0.0594(19) Uani 1 1 d .
H82 H 0.7112 0.1781 0.9409 0.077 Uiso 1 1 calc R
C92 C 0.6974(4) 0.1721(4) 0.8644(2) 0.0434(14) Uani 1 1 d .
C102 C 0.6860(4) 0.3255(3) 0.7687(2) 0.0369(13) Uani 1 1 d .
C1'2 C 0.6820(4) 0.2854(3) 0.8191(2) 0.0381(13) Uani 1 1 d .
C21M C 0.7265(4) 0.2741(3) 0.6336(2) 0.0426(14) Uani 1 1 d .
H21A H 0.7305 0.2232 0.6451 0.064 Uiso 1 1 calc R
H21B H 0.7892 0.2873 0.6136 0.064 Uiso 1 1 calc R
H21C H 0.6710 0.2835 0.6124 0.064 Uiso 1 1 calc R
C22M C 0.7180(5) 0.0920(4) 0.8643(2) 0.0531(17) Uani 1 1 d .
H22A H 0.7025 0.0761 0.8319 0.080 Uiso 1 1 calc R
H22B H 0.6763 0.0674 0.8923 0.080 Uiso 1 1 calc R
H22C H 0.7886 0.0807 0.8687 0.080 Uiso 1 1 calc R
P2 P 0.50616(10) 0.10014(7) 0.78273(5) 0.0241(3) Uani 1 1 d .
C21C C 0.3999(4) 0.1209(3) 0.74446(19) 0.0268(10) Uani 1 1 d .
C22C C 0.2982(4) 0.1049(3) 0.7581(2) 0.0360(12) Uani 1 1 d .
H22D H 0.2787 0.0798 0.7899 0.047 Uiso 1 1 calc R
C23C C 0.2262(4) 0.1264(3) 0.7240(2) 0.0398(13) Uani 1 1 d .
H23C H 0.1581 0.1162 0.7330 0.052 Uiso 1 1 calc R
C24C C 0.2556(4) 0.1630(3) 0.6768(2) 0.0368(12) Uani 1 1 d .
H24C H 0.2075 0.1761 0.6535 0.048 Uiso 1 1 calc R
C25C C 0.3566(4) 0.1804(3) 0.6636(2) 0.0342(12) Uani 1 1 d .
H25C H 0.3752 0.2059 0.6318 0.044 Uiso 1 1 calc R
C26C C 0.4300(4) 0.1603(3) 0.69736(18) 0.0269(10) Uani 1 1 d .
C27C C 0.5404(4) 0.1792(3) 0.68666(19) 0.0305(11) Uani 1 1 d .
H27A H 0.5444 0.2255 0.6658 0.040 Uiso 1 1 calc R
H27B H 0.5763 0.1424 0.6664 0.040 Uiso 1 1 calc R
C211 C 0.4602(4) 0.1017(3) 0.85136(18) 0.0255(10) Uani 1 1 d .
C212 C 0.4807(4) 0.0415(3) 0.88518(19) 0.0328(12) Uani 1 1 d .
H212 H 0.5147 0.0005 0.8723 0.043 Uiso 1 1 calc R
C213 C 0.4513(5) 0.0418(3) 0.9379(2) 0.0405(13) Uani 1 1 d .
H213 H 0.4647 0.0008 0.9601 0.053 Uiso 1 1 calc R
C214 C 0.4026(5) 0.1022(3) 0.9570(2) 0.0449(14) Uani 1 1 d .
H214 H 0.3834 0.1027 0.9924 0.058 Uiso 1 1 calc R
C215 C 0.3817(4) 0.1627(3) 0.9236(2) 0.0400(13) Uani 1 1 d .
H215 H 0.3480 0.2034 0.9370 0.052 Uiso 1 1 calc R
C216 C 0.4099(4) 0.1640(3) 0.8706(2) 0.0325(11) Uani 1 1 d .
C217 C 0.3850(5) 0.2325(3) 0.8370(2) 0.0441(14) Uani 1 1 d .
H21D H 0.3321 0.2234 0.8160 0.066 Uiso 1 1 calc R
H21E H 0.4449 0.2469 0.8151 0.066 Uiso 1 1 calc R
H21F H 0.3623 0.2709 0.8587 0.066 Uiso 1 1 calc R
C221 C 0.5556(5) 0.0068(3) 0.7726(2) 0.0360(12) Uani 1 1 d .
C222 C 0.6652(5) 0.0026(3) 0.7538(2) 0.0427(14) Uani 1 1 d .
H222 H 0.7008 0.0451 0.7461 0.056 Uiso 1 1 calc R
C223 C 0.7141(5) -0.0633(4) 0.7478(3) 0.0533(16) Uani 1 1 d .
H223 H 0.7833 -0.0662 0.7366 0.069 Uiso 1 1 calc R
C224 C 0.6594(6) -0.1262(4) 0.7587(2) 0.0531(17) Uani 1 1 d .
H224 H 0.6933 -0.1712 0.7552 0.069 Uiso 1 1 calc R
C225 C 0.5583(5) -0.1242(3) 0.7742(2) 0.0479(16) Uani 1 1 d .
H225 H 0.5239 -0.1674 0.7802 0.062 Uiso 1 1 calc R
C226 C 0.5041(5) -0.0563(3) 0.7815(2) 0.0412(14) Uani 1 1 d .
C227 C 0.3958(5) -0.0584(3) 0.7984(2) 0.0463(15) Uani 1 1 d .
H22E H 0.3791 -0.0260 0.8252 0.069 Uiso 1 1 calc R
H22F H 0.3793 -0.1072 0.8115 0.069 Uiso 1 1 calc R
H22G H 0.3574 -0.0434 0.7695 0.069 Uiso 1 1 calc R
B1 B 0.1133(4) 0.2499(3) 0.0584(2) 0.0236(11) Uani 1 1 d .
C1B C 0.2341(3) 0.2706(3) 0.04828(18) 0.0234(10) Uiso 1 1 d .
C2B C 0.3120(3) 0.2282(3) 0.06993(18) 0.0235(10) Uiso 1 1 d .
H2B H 0.2950 0.1911 0.0955 0.031 Uiso 1 1 calc R
C3B C 0.4142(4) 0.2396(3) 0.05454(18) 0.0251(10) Uiso 1 1 d .
C4B C 0.4433(4) 0.2958(3) 0.01753(18) 0.0269(10) Uiso 1 1 d .
H4B H 0.5119 0.3040 0.0077 0.035 Uiso 1 1 calc R
C5B C 0.3674(4) 0.3392(3) -0.00426(18) 0.0255(10) Uiso 1 1 d .
C6B C 0.2649(4) 0.3262(3) 0.01047(18) 0.0260(10) Uiso 1 1 d .
H6B H 0.2154 0.3554 -0.0053 0.034 Uiso 1 1 calc R
C7B C 0.0354(4) 0.3221(3) 0.05716(18) 0.0260(10) Uiso 1 1 d .
C8B C 0.0609(4) 0.3901(3) 0.06979(19) 0.0308(11) Uiso 1 1 d .
H8B H 0.1277 0.3969 0.0761 0.040 Uiso 1 1 calc R
C9B C -0.0104(4) 0.4489(3) 0.0734(2) 0.0364(12) Uiso 1 1 d .
C10B C -0.1102(4) 0.4402(3) 0.0651(2) 0.0379(13) Uiso 1 1 d .
H10B H -0.1581 0.4788 0.0677 0.049 Uiso 1 1 calc R
C11B C -0.1380(4) 0.3726(3) 0.0529(2) 0.0317(11) Uiso 1 1 d .
C12B C -0.0665(4) 0.3154(3) 0.04935(19) 0.0285(11) Uiso 1 1 d .
H12H H -0.0873 0.2705 0.0414 0.037 Uiso 1 1 calc R
C13B C 0.1023(4) 0.1978(3) 0.01139(18) 0.0258(10) Uiso 1 1 d .
C14B C 0.0699(4) 0.2250(3) -0.03641(19) 0.0310(11) Uiso 1 1 d .
H14B H 0.0476 0.2736 -0.0408 0.040 Uiso 1 1 calc R
C15B C 0.0700(4) 0.1814(3) -0.0778(2) 0.0405(13) Uiso 1 1 d .
C16B C 0.1022(5) 0.1094(3) -0.0721(2) 0.0471(15) Uiso 1 1 d .
H16B H 0.1018 0.0801 -0.0994 0.061 Uiso 1 1 calc R
C17B C 0.1345(4) 0.0811(3) -0.0262(2) 0.0421(14) Uiso 1 1 d .
C18B C 0.1347(4) 0.1241(3) 0.0150(2) 0.0338(12) Uiso 1 1 d .
H18B H 0.1570 0.1033 0.0460 0.044 Uiso 1 1 calc R
C19B C 0.0821(4) 0.2083(3) 0.11599(18) 0.0257(10) Uiso 1 1 d .
C20B C 0.0170(4) 0.1504(3) 0.1242(2) 0.0300(11) Uiso 1 1 d .
H20B H -0.0042 0.1305 0.0956 0.039 Uiso 1 1 calc R
C21B C -0.0180(4) 0.1210(3) 0.1741(2) 0.0358(12) Uiso 1 1 d .
C22B C 0.0087(4) 0.1494(3) 0.2174(2) 0.0386(13) Uiso 1 1 d .
H22H H -0.0146 0.1299 0.2504 0.050 Uiso 1 1 calc R
C23B C 0.0716(4) 0.2085(3) 0.2105(2) 0.0341(12) Uiso 1 1 d .
C24B C 0.1082(4) 0.2367(3) 0.16128(19) 0.0301(11) Uiso 1 1 d .
H24B H 0.1513 0.2757 0.1580 0.039 Uiso 1 1 calc R
C1F C 0.3967(4) 0.3992(3) -0.0438(2) 0.0378(13) Uiso 1 1 d .
C2F C 0.4958(4) 0.1918(3) 0.0773(2) 0.0357(12) Uiso 1 1 d .
C3F C 0.0218(5) 0.5202(4) 0.0884(3) 0.0514(16) Uiso 1 1 d .
C4F C -0.2464(5) 0.3631(3) 0.0447(2) 0.0449(14) Uiso 1 1 d .
C5F C 0.0374(6) 0.2125(5) -0.1272(3) 0.0625(19) Uiso 1 1 d .
C6F C 0.1672(6) 0.0018(5) -0.0193(3) 0.067(2) Uiso 1 1 d .
C7F C -0.0840(5) 0.0568(4) 0.1804(3) 0.0548(17) Uiso 1 1 d .
C8F C 0.0913(5) 0.2446(3) 0.2584(2) 0.0456(14) Uiso 1 1 d .
B2 B 0.0642(4) 0.2530(3) 0.52765(19) 0.0207(10) Uani 1 1 d .
C25B C 0.1887(3) 0.2400(2) 0.51921(17) 0.0207(9) Uiso 1 1 d .
C26B C 0.2348(3) 0.1700(3) 0.52809(18) 0.0241(10) Uiso 1 1 d .
H26B H 0.1937 0.1309 0.5390 0.031 Uiso 1 1 calc R
C27B C 0.3401(4) 0.1575(3) 0.52108(18) 0.0252(10) Uiso 1 1 d .
C28B C 0.4042(4) 0.2146(3) 0.50569(18) 0.0261(10) Uiso 1 1 d .
H28B H 0.4745 0.2062 0.5004 0.034 Uiso 1 1 calc R
C29B C 0.3611(4) 0.2843(3) 0.49846(18) 0.0249(10) Uiso 1 1 d .
C30B C 0.2560(3) 0.2964(3) 0.50555(17) 0.0229(9) Uiso 1 1 d .
H30B H 0.2293 0.3440 0.5010 0.030 Uiso 1 1 calc R
C31B C 0.0362(3) 0.2510(2) 0.59079(17) 0.0223(9) Uiso 1 1 d .
C32B C 0.0654(4) 0.3075(3) 0.61822(19) 0.0283(11) Uiso 1 1 d .
H32B H 0.0971 0.3472 0.5998 0.037 Uiso 1 1 calc R
C33B C 0.0484(4) 0.3062(3) 0.6719(2) 0.0328(11) Uiso 1 1 d .
C34B C 0.0014(4) 0.2482(3) 0.7007(2) 0.0317(11) Uiso 1 1 d .
H34B H -0.0104 0.2473 0.7366 0.041 Uiso 1 1 calc R
C35B C -0.0279(4) 0.1915(3) 0.67460(18) 0.0266(10) Uiso 1 1 d .
C36B C -0.0093(3) 0.1937(2) 0.62058(17) 0.0212(9) Uiso 1 1 d .
H36B H -0.0285 0.1546 0.6040 0.028 Uiso 1 1 calc R
C37B C 0.0023(3) 0.1908(2) 0.50323(17) 0.0216(9) Uiso 1 1 d .
C38B C -0.1042(4) 0.1908(3) 0.51337(18) 0.0253(10) Uiso 1 1 d .
H38B H -0.1363 0.2248 0.5347 0.033 Uiso 1 1 calc R
C39B C -0.1639(4) 0.1427(3) 0.49316(19) 0.0270(10) Uiso 1 1 d .
C40B C -0.1193(4) 0.0904(3) 0.46139(18) 0.0275(10) Uiso 1 1 d .
H40B H -0.1585 0.0570 0.4484 0.036 Uiso 1 1 calc R
C41B C -0.0143(4) 0.0900(3) 0.44983(18) 0.0251(10) Uiso 1 1 d .
C42B C 0.0444(4) 0.1395(2) 0.46997(17) 0.0234(10) Uiso 1 1 d .
H42B H 0.1145 0.1383 0.4608 0.030 Uiso 1 1 calc R
C43B C 0.0247(3) 0.3291(2) 0.49724(17) 0.0204(9) Uiso 1 1 d .
C44B C -0.0600(3) 0.3708(2) 0.51574(18) 0.0228(9) Uiso 1 1 d .
H44B H -0.0889 0.3601 0.5496 0.030 Uiso 1 1 calc R
C45B C -0.1030(4) 0.4281(3) 0.48526(18) 0.0255(10) Uiso 1 1 d .
C46B C -0.0600(4) 0.4477(3) 0.43542(19) 0.0281(10) Uiso 1 1 d .
H46B H -0.0877 0.4865 0.4153 0.037 Uiso 1 1 calc R
C47B C 0.0253(4) 0.4081(3) 0.41634(19) 0.0285(11) Uiso 1 1 d .
C48B C 0.0651(4) 0.3490(3) 0.44614(18) 0.0249(10) Uiso 1 1 d .
H48B H 0.1203 0.3218 0.4317 0.032 Uiso 1 1 calc R
C9F C 0.3873(4) 0.0826(3) 0.5274(2) 0.0359(12) Uiso 1 1 d .
C10F C 0.4281(4) 0.3463(3) 0.4824(2) 0.0345(12) Uiso 1 1 d .
C11F C 0.0838(5) 0.3652(4) 0.7009(3) 0.0518(16) Uiso 1 1 d .
C12F C -0.0768(4) 0.1270(3) 0.7036(2) 0.0352(12) Uiso 1 1 d .
C13F C -0.2772(4) 0.1455(3) 0.5065(2) 0.0401(13) Uiso 1 1 d .
C14F C 0.0357(4) 0.0375(3) 0.4140(2) 0.0319(11) Uiso 1 1 d .
C15F C -0.1993(4) 0.4657(3) 0.5056(2) 0.0344(12) Uiso 1 1 d .
C16F C 0.0724(5) 0.4290(3) 0.3629(2) 0.0424(14) Uiso 1 1 d .
F1 F 0.3259(4) 0.4228(3) -0.0737(2) 0.112(2) Uani 1 1 d .
F2 F 0.4161(7) 0.4575(3) -0.0239(2) 0.161(4) Uani 1 1 d .
F3 F 0.4743(4) 0.3847(3) -0.0748(3) 0.149(3) Uani 1 1 d .
F4 F 0.4624(3) 0.12764(17) 0.09770(14) 0.0509(9) Uani 1 1 d .
F5 F 0.5737(3) 0.1770(2) 0.04245(15) 0.0638(11) Uani 1 1 d .
F6 F 0.5360(3) 0.2212(2) 0.11487(15) 0.0609(11) Uani 1 1 d .
F7 F -0.2674(3) 0.2958(2) 0.0380(2) 0.0913(16) Uani 1 1 d .
F8 F -0.2765(3) 0.4012(2) 0.00288(16) 0.0700(12) Uani 1 1 d .
F9 F -0.3112(3) 0.3850(4) 0.08283(17) 0.1018(19) Uani 1 1 d .
F10 F -0.0368(5) 0.5748(3) 0.0759(4) 0.171(4) Uani 1 1 d .
F11 F 0.0384(6) 0.5200(3) 0.13567(16) 0.124(3) Uani 1 1 d .
F12 F 0.1104(4) 0.5402(3) 0.06374(19) 0.0991(18) Uani 1 1 d .
F13 F 0.0132(13) 0.2751(4) -0.1315(3) 0.279(8) Uani 1 1 d .
F14 F -0.0427(6) 0.1885(6) -0.1399(3) 0.206(5) Uani 1 1 d .
F15 F 0.0939(6) 0.2022(8) -0.1663(2) 0.253(7) Uani 1 1 d .
F16 F 0.0923(5) -0.0406(3) -0.0243(3) 0.139(3) Uani 1 1 d .
F17 F 0.2311(4) -0.0168(3) -0.0612(2) 0.1080(19) Uani 1 1 d .
F18 F 0.2205(8) -0.0154(3) 0.0168(2) 0.170(4) Uani 1 1 d .
F19 F -0.1574(4) 0.0639(3) 0.14950(17) 0.1013(19) Uani 1 1 d .
F20 F -0.0334(5) -0.0043(3) 0.1688(2) 0.1050(19) Uani 1 1 d .
F21 F -0.1288(4) 0.0440(3) 0.22788(14) 0.0875(17) Uani 1 1 d .
F22 F 0.1592(5) 0.2904(4) 0.25121(17) 0.139(3) Uani 1 1 d .
F23 F 0.0079(3) 0.2758(3) 0.28108(16) 0.0726(12) Uani 1 1 d .
F24 F 0.1178(4) 0.1925(3) 0.29582(17) 0.0979(17) Uani 1 1 d .
F25 F 0.3208(3) 0.03274(18) 0.54688(18) 0.0669(12) Uani 1 1 d .
F26 F 0.4336(4) 0.0615(2) 0.48358(14) 0.0765(14) Uani 1 1 d .
F27 F 0.4587(3) 0.07745(19) 0.56064(14) 0.0515(9) Uani 1 1 d .
F28 F 0.5159(3) 0.3280(2) 0.45693(19) 0.0722(13) Uani 1 1 d .
F29 F 0.3877(3) 0.3969(2) 0.44945(18) 0.0710(12) Uani 1 1 d .
F30 F 0.4454(5) 0.3833(3) 0.52088(17) 0.119(2) Uani 1 1 d .
F31 F 0.1217(4) 0.4214(2) 0.67000(15) 0.0686(12) Uani 1 1 d .
F32 F 0.0086(5) 0.3940(3) 0.73207(18) 0.0981(18) Uani 1 1 d .
F33 F 0.1559(5) 0.3418(2) 0.73053(19) 0.0990(19) Uani 1 1 d .
F34 F -0.1125(3) 0.1378(2) 0.75196(13) 0.0655(11) Uani 1 1 d .
F35 F -0.1548(3) 0.1047(2) 0.68044(14) 0.0570(10) Uani 1 1 d .
F36 F -0.0125(3) 0.06815(19) 0.70626(15) 0.0547(9) Uani 1 1 d .
F37 F -0.3140(3) 0.2091(3) 0.5179(3) 0.138(3) Uani 1 1 d .
F38 F -0.3051(3) 0.1033(5) 0.5468(2) 0.145(3) Uani 1 1 d .
F39 F -0.3286(3) 0.1271(3) 0.46977(17) 0.0745(13) Uani 1 1 d .
F40 F 0.1238(3) 0.0093(2) 0.42803(15) 0.0652(12) Uani 1 1 d .
F41 F 0.0583(3) 0.0685(2) 0.36624(13) 0.0640(11) Uani 1 1 d .
F42 F -0.0207(3) -0.0176(2) 0.40863(19) 0.0809(15) Uani 1 1 d .
F43 F -0.2754(3) 0.4205(2) 0.5152(2) 0.0766(14) Uani 1 1 d .
F44 F -0.1940(3) 0.4934(2) 0.55064(15) 0.0630(11) Uani 1 1 d .
F45 F -0.2317(3) 0.5196(2) 0.47384(16) 0.0814(15) Uani 1 1 d .
F46 F 0.1612(4) 0.3983(4) 0.35174(18) 0.124(3) Uani 1 1 d .
F47 F 0.0127(3) 0.4176(3) 0.32682(14) 0.0717(12) Uani 1 1 d .
F48 F 0.0866(3) 0.5009(2) 0.35486(15) 0.0738(13) Uani 1 1 d .

loop_
_atom_site_aniso_label
_atom_site_aniso_U_11
_atom_site_aniso_U_22
_atom_site_aniso_U_33
_atom_site_aniso_U_23
_atom_site_aniso_U_13
_atom_site_aniso_U_12
Pt1 0.02900(10) 0.02021(10) 0.01808(9) -0.00050(7) -0.00102(7) -0.00579(7)
N1 0.041(2) 0.022(2) 0.0161(19) 0.0016(16) -0.0023(17) -0.0101(18)
N2 0.034(2) 0.040(3) 0.021(2) 0.0099(18) -0.0041(17) -0.001(2)
C2 0.050(3) 0.036(3) 0.016(2) 0.004(2) -0.007(2) -0.018(2)
C3 0.067(4) 0.053(4) 0.024(3) 0.011(3) -0.008(3) -0.031(3)
C4 0.085(5) 0.024(3) 0.030(3) 0.001(2) -0.015(3) -0.009(3)
C4' 0.072(4) 0.030(3) 0.021(3) 0.003(2) -0.011(3) -0.001(3)
C5 0.092(5) 0.029(3) 0.026(3) 0.000(2) -0.006(3) 0.018(3)
C6 0.070(5) 0.069(5) 0.029(3) 0.010(3) 0.006(3) 0.031(4)
C6' 0.056(4) 0.055(4) 0.021(3) 0.011(3) 0.002(2) 0.017(3)
C7 0.040(4) 0.092(6) 0.038(4) 0.023(4) 0.008(3) 0.018(4)
C8 0.038(4) 0.101(6) 0.044(4) 0.030(4) -0.006(3) -0.011(4)
C9 0.032(3) 0.069(4) 0.023(3) 0.012(3) -0.003(2) -0.010(3)
C10 0.058(3) 0.027(3) 0.011(2) 0.0013(19) -0.006(2) 0.005(2)
C10' 0.040(3) 0.049(3) 0.019(2) 0.008(2) -0.002(2) 0.005(3)
C11M 0.040(3) 0.053(4) 0.024(3) 0.002(2) 0.000(2) -0.020(3)
C12M 0.058(4) 0.073(5) 0.041(3) 0.009(3) -0.022(3) -0.034(4)
P1 0.0305(6) 0.0197(6) 0.0208(6) -0.0023(5) 0.0001(5) -0.0068(5)
C11C 0.028(2) 0.023(2) 0.024(2) -0.0020(19) -0.0004(19) -0.0053(19)
C12C 0.039(3) 0.032(3) 0.025(3) -0.001(2) 0.001(2) -0.013(2)
C13C 0.047(3) 0.028(3) 0.021(2) 0.001(2) -0.003(2) -0.011(2)
C14C 0.044(3) 0.036(3) 0.025(3) -0.008(2) -0.012(2) -0.004(2)
C15C 0.035(3) 0.037(3) 0.031(3) -0.002(2) 0.000(2) -0.012(2)
C16C 0.029(3) 0.026(3) 0.025(2) -0.003(2) 0.003(2) -0.004(2)
C17C 0.026(2) 0.034(3) 0.029(3) 0.005(2) -0.004(2) -0.006(2)
C111 0.030(3) 0.026(3) 0.022(2) 0.0027(19) -0.0020(19) -0.004(2)
C112 0.038(3) 0.026(3) 0.027(3) -0.001(2) -0.002(2) -0.006(2)
C113 0.038(3) 0.038(3) 0.041(3) -0.006(3) -0.003(2) -0.009(2)
C114 0.027(3) 0.056(4) 0.040(3) 0.000(3) 0.002(2) -0.003(3)
C115 0.040(3) 0.035(3) 0.033(3) -0.005(2) 0.002(2) 0.001(2)
C116 0.034(3) 0.025(3) 0.024(2) -0.001(2) -0.003(2) -0.001(2)
C117 0.044(3) 0.033(3) 0.034(3) -0.012(2) 0.001(2) -0.006(2)
C121 0.034(3) 0.024(3) 0.025(2) -0.004(2) 0.000(2) -0.004(2)
C122 0.053(3) 0.028(3) 0.027(3) -0.005(2) 0.003(2) -0.010(2)
C123 0.065(4) 0.038(3) 0.031(3) -0.011(2) 0.003(3) -0.011(3)
C124 0.068(4) 0.029(3) 0.042(3) -0.012(3) -0.001(3) -0.005(3)
C125 0.055(4) 0.020(3) 0.042(3) -0.002(2) -0.002(3) -0.006(2)
C126 0.042(3) 0.025(3) 0.028(3) -0.002(2) -0.001(2) -0.003(2)
C127 0.055(4) 0.028(3) 0.032(3) 0.004(2) 0.001(3) -0.003(3)
Pt2 0.02608(10) 0.02195(10) 0.02570(10) -0.00163(7) -0.00178(7) -0.00369(7)
N12 0.028(2) 0.026(2) 0.037(2) -0.0042(18) 0.0040(18) -0.0082(18)
N22 0.028(2) 0.042(3) 0.035(2) -0.007(2) -0.0044(18) -0.005(2)
C22 0.027(3) 0.035(3) 0.046(3) 0.000(3) 0.009(2) -0.005(2)
C32 0.043(3) 0.033(3) 0.064(4) 0.009(3) 0.010(3) -0.012(3)
C42 0.051(4) 0.032(3) 0.092(6) -0.009(4) 0.013(4) -0.016(3)
C4'2 0.035(3) 0.038(3) 0.071(4) -0.014(3) 0.008(3) -0.014(3)
C52 0.051(4) 0.041(4) 0.099(6) -0.039(4) 0.003(4) -0.015(3)
C62 0.058(4) 0.063(5) 0.079(5) -0.043(4) 0.003(4) -0.015(4)
C6'2 0.037(3) 0.067(5) 0.056(4) -0.030(4) -0.004(3) -0.007(3)
C72 0.054(4) 0.100(6) 0.043(4) -0.031(4) -0.006(3) -0.012(4)
C82 0.050(4) 0.098(6) 0.034(3) -0.012(4) -0.014(3) -0.007(4)
C92 0.034(3) 0.064(4) 0.035(3) -0.008(3) -0.009(2) -0.008(3)
C102 0.025(3) 0.035(3) 0.052(3) -0.015(3) 0.004(2) -0.009(2)
C1'2 0.026(3) 0.051(4) 0.038(3) -0.015(3) 0.004(2) -0.009(2)
C21M 0.039(3) 0.048(4) 0.037(3) 0.001(3) 0.012(2) -0.002(3)
C22M 0.048(4) 0.067(5) 0.045(4) 0.011(3) -0.022(3) -0.005(3)
P2 0.0289(6) 0.0185(6) 0.0252(6) 0.0026(5) -0.0070(5) -0.0024(5)
C21C 0.027(2) 0.021(2) 0.034(3) 0.004(2) -0.012(2) -0.0015(19)
C22C 0.034(3) 0.032(3) 0.041(3) 0.008(2) -0.006(2) -0.004(2)
C23C 0.028(3) 0.037(3) 0.054(4) -0.001(3) -0.010(3) -0.001(2)
C24C 0.035(3) 0.032(3) 0.045(3) -0.001(2) -0.017(2) 0.009(2)
C25C 0.046(3) 0.021(3) 0.035(3) 0.000(2) -0.007(2) 0.004(2)
C26C 0.036(3) 0.021(2) 0.025(2) -0.0043(19) -0.008(2) 0.001(2)
C27C 0.042(3) 0.023(3) 0.026(3) -0.003(2) -0.003(2) -0.005(2)
C211 0.029(2) 0.022(2) 0.026(2) 0.0006(19) -0.0038(19) -0.003(2)
C212 0.045(3) 0.028(3) 0.027(3) 0.000(2) -0.013(2) -0.002(2)
C213 0.061(4) 0.036(3) 0.025(3) 0.001(2) -0.010(3) -0.004(3)
C214 0.058(4) 0.047(4) 0.031(3) -0.008(3) -0.006(3) -0.008(3)
C215 0.043(3) 0.036(3) 0.042(3) -0.013(3) 0.001(3) -0.002(3)
C216 0.032(3) 0.028(3) 0.037(3) -0.003(2) 0.000(2) -0.004(2)
C217 0.054(4) 0.024(3) 0.050(4) 0.001(3) 0.005(3) 0.003(3)
C221 0.056(4) 0.026(3) 0.028(3) 0.002(2) -0.016(2) 0.003(2)
C222 0.059(4) 0.024(3) 0.046(3) 0.000(2) -0.016(3) 0.006(3)
C223 0.051(4) 0.053(4) 0.055(4) -0.005(3) -0.007(3) 0.006(3)
C224 0.076(5) 0.038(4) 0.047(4) -0.002(3) -0.012(3) -0.005(3)
C225 0.074(5) 0.036(3) 0.034(3) -0.003(3) -0.018(3) 0.014(3)
C226 0.061(4) 0.035(3) 0.029(3) 0.001(2) -0.014(3) -0.009(3)
C227 0.058(4) 0.047(4) 0.036(3) 0.001(3) -0.017(3) -0.003(3)
B1 0.026(3) 0.023(3) 0.023(3) -0.005(2) -0.003(2) -0.004(2)
B2 0.019(2) 0.020(3) 0.022(3) -0.003(2) 0.001(2) 0.003(2)
F1 0.077(3) 0.135(5) 0.108(4) 0.094(4) -0.015(3) -0.023(3)
F2 0.339(11) 0.078(4) 0.069(3) 0.024(3) -0.010(5) -0.118(5)
F3 0.113(4) 0.117(4) 0.165(6) 0.109(4) 0.099(4) 0.061(4)
F4 0.053(2) 0.0274(17) 0.071(2) 0.0156(16) -0.0184(18) -0.0011(15)
F5 0.041(2) 0.078(3) 0.063(2) 0.014(2) 0.0053(17) 0.0281(19)
F6 0.069(3) 0.051(2) 0.070(3) -0.0007(19) -0.045(2) -0.0030(19)
F7 0.039(2) 0.067(3) 0.171(5) 0.008(3) -0.035(3) -0.011(2)
F8 0.053(2) 0.090(3) 0.069(3) 0.009(2) -0.029(2) -0.003(2)
F9 0.034(2) 0.213(6) 0.062(3) -0.049(3) 0.0088(19) 0.002(3)
F10 0.140(6) 0.050(3) 0.351(12) -0.071(5) -0.131(7) 0.036(3)
F11 0.257(8) 0.084(3) 0.040(2) -0.013(2) 0.002(3) -0.104(4)
F12 0.141(5) 0.069(3) 0.088(3) -0.030(3) 0.033(3) -0.055(3)
F13 0.69(2) 0.089(5) 0.089(5) -0.006(4) -0.215(10) 0.028(9)
F14 0.138(6) 0.349(14) 0.136(6) 0.086(8) -0.094(5) -0.071(8)
F15 0.149(7) 0.54(2) 0.035(3) 0.052(7) 0.017(4) 0.112(9)
F16 0.103(4) 0.040(3) 0.270(9) -0.014(4) 0.026(5) -0.028(3)
F17 0.093(4) 0.094(4) 0.141(5) -0.057(4) -0.007(3) 0.024(3)
F18 0.380(12) 0.041(3) 0.100(4) -0.017(3) -0.100(6) 0.063(5)
F19 0.094(4) 0.147(5) 0.068(3) 0.021(3) -0.016(3) -0.094(4)
F20 0.152(5) 0.057(3) 0.105(4) -0.026(3) 0.028(4) -0.048(3)
F21 0.129(4) 0.097(3) 0.038(2) -0.006(2) 0.024(2) -0.081(3)
F22 0.139(5) 0.244(7) 0.051(3) -0.067(4) 0.035(3) -0.154(5)
F23 0.067(3) 0.097(3) 0.058(2) -0.041(2) 0.008(2) -0.005(2)
F24 0.139(5) 0.109(4) 0.054(3) -0.019(3) -0.048(3) 0.012(3)
F25 0.051(2) 0.0276(18) 0.120(4) 0.013(2) -0.019(2) 0.0034(16)
F26 0.127(4) 0.055(2) 0.042(2) -0.0079(18) -0.009(2) 0.056(3)
F27 0.049(2) 0.050(2) 0.055(2) 0.0082(17) -0.0215(17) 0.0158(17)
F28 0.038(2) 0.051(2) 0.118(4) 0.005(2) 0.028(2) -0.0053(17)
F29 0.051(2) 0.049(2) 0.105(3) 0.030(2) 0.003(2) -0.0126(18)
F30 0.186(6) 0.125(4) 0.057(3) -0.029(3) 0.014(3) -0.127(4)
F31 0.119(4) 0.040(2) 0.053(2) -0.0091(18) -0.023(2) -0.027(2)
F32 0.154(5) 0.070(3) 0.073(3) -0.047(3) 0.022(3) -0.020(3)
F33 0.163(5) 0.061(3) 0.091(3) -0.006(2) -0.092(4) -0.019(3)
F34 0.086(3) 0.077(3) 0.0302(18) 0.0032(18) 0.0179(18) -0.025(2)
F35 0.044(2) 0.077(3) 0.049(2) 0.0177(19) -0.0095(16) -0.0330(19)
F36 0.051(2) 0.040(2) 0.069(2) 0.0183(18) -0.0029(18) -0.0079(16)
F37 0.024(2) 0.116(4) 0.295(9) -0.135(5) -0.016(3) 0.008(2)
F38 0.029(2) 0.287(9) 0.102(4) 0.068(5) 0.013(2) -0.007(4)
F39 0.0313(19) 0.123(4) 0.078(3) -0.044(3) -0.0142(18) -0.006(2)
F40 0.073(3) 0.066(3) 0.059(2) -0.027(2) -0.020(2) 0.045(2)
F41 0.097(3) 0.057(2) 0.0303(18) -0.0007(16) 0.0170(19) 0.027(2)
F42 0.076(3) 0.053(2) 0.115(4) -0.058(3) 0.035(3) -0.026(2)
F43 0.0289(19) 0.061(3) 0.142(4) -0.041(3) 0.011(2) 0.0001(17)
F44 0.052(2) 0.082(3) 0.058(2) -0.039(2) -0.0050(18) 0.017(2)
F45 0.092(3) 0.077(3) 0.061(3) 0.015(2) 0.008(2) 0.061(3)
F46 0.079(3) 0.190(6) 0.068(3) 0.075(4) 0.044(3) 0.077(4)
F47 0.090(3) 0.095(3) 0.0317(19) -0.001(2) -0.0049(19) -0.034(3)
F48 0.091(3) 0.070(3) 0.057(2) 0.023(2) 0.005(2) -0.037(2)

loop_
_atom_type_symbol
_atom_type_description
_atom_type_scat_dispersion_real
_atom_type_scat_dispersion_imag
_atom_type_scat_source
C C 0.0033 0.0016 'International Tables Vol C Tables 4.2.6.8 and 6.1.1.4'
H H 0.0000 0.0000 'International Tables Vol C Tables 4.2.6.8 and 6.1.1.4'
B B 0.0013 0.0007 'International Tables Vol C Tables 4.2.6.8 and 6.1.1.4'
N N 0.0061 0.0033 'International Tables Vol C Tables 4.2.6.8 and 6.1.1.4'
F F 0.0171 0.0103 'International Tables Vol C Tables 4.2.6.8 and 6.1.1.4'
P P 0.1023 0.0942 'International Tables Vol C Tables 4.2.6.8 and 6.1.1.4'
Pt Pt -1.7033 8.3905 'International Tables Vol C Tables 4.2.6.8 and 6.1.1.4'

loop_
_geom_angle_atom_site_label_1
_geom_angle_atom_site_label_2
_geom_angle_atom_site_label_3
_geom_angle
C17C Pt1 N1 96.12(18)
C17C Pt1 N2 169.0(2)
N1 Pt1 N2 77.37(16)
C17C Pt1 P1 81.39(14)
N1 Pt1 P1 168.40(11)
N2 Pt1 P1 103.19(12)
C2 N1 C10 119.4(4)
C2 N1 Pt1 131.9(4)
C10 N1 Pt1 106.9(3)
C9 N2 C10' 119.2(5)
C9 N2 Pt1 132.8(4)
C10' N2 Pt1 106.4(3)
N1 C2 C3 120.0(6)
N1 C2 C11M 119.5(5)
C3 C2 C11M 120.5(5)
C4 C3 C2 120.7(6)
C3 C4 C4' 120.7(5)
C10 C4' C4 115.8(6)
C10 C4' C5 118.4(6)
C4 C4' C5 125.8(6)
C6 C5 C4' 121.1(6)
C5 C6 C6' 121.7(6)
C7 C6' C10' 116.1(6)
C7 C6' C6 125.4(6)
C10' C6' C6 118.3(6)
C8 C7 C6' 120.4(6)
C7 C8 C9 120.9(7)
N2 C9 C8 119.7(6)
N2 C9 C12M 120.1(5)
C8 C9 C12M 120.1(6)
N1 C10 C4' 123.1(5)
N1 C10 C10' 117.0(5)
C4' C10 C10' 119.6(5)
N2 C10' C6' 122.8(6)
N2 C10' C10 116.8(5)
C6' C10' C10 120.2(6)
C11C P1 C111 107.1(2)
C11C P1 C121 109.7(2)
C111 P1 C121 107.8(2)
C11C P1 Pt1 102.58(15)
C111 P1 Pt1 114.91(16)
C121 P1 Pt1 114.31(16)
C16C C11C C12C 121.2(5)
C16C C11C P1 111.3(4)
C12C C11C P1 127.3(4)
C13C C12C C11C 119.7(5)
C14C C13C C12C 119.9(5)
C13C C14C C15C 120.3(5)
C16C C15C C14C 120.9(5)
C11C C16C C15C 118.1(4)
C11C C16C C17C 118.5(4)
C15C C16C C17C 123.4(4)
C16C C17C Pt1 113.5(3)
C112 C111 C116 119.2(4)
C112 C111 P1 120.6(4)
C116 C111 P1 120.2(4)
C113 C112 C111 122.2(5)
C112 C113 C114 119.2(5)
C115 C114 C113 119.8(5)
C114 C115 C116 122.2(5)
C115 C116 C111 117.5(5)
C115 C116 C117 118.7(5)
C111 C116 C117 123.8(4)
C122 C121 C126 118.3(4)
C122 C121 P1 114.7(4)
C126 C121 P1 127.0(4)
C123 C122 C121 121.6(5)
C124 C123 C122 119.4(5)
C123 C124 C125 119.7(5)
C126 C125 C124 122.0(5)
C125 C126 C121 118.9(5)
C125 C126 C127 117.6(5)
C121 C126 C127 123.5(4)
C27C Pt2 N12 96.46(18)
C27C Pt2 N22 170.92(19)
N12 Pt2 N22 77.88(17)
C27C Pt2 P2 81.03(14)
N12 Pt2 P2 167.02(12)
N22 Pt2 P2 102.88(12)
C22 N12 C102 118.7(5)
C22 N12 Pt2 131.9(4)
C102 N12 Pt2 107.5(3)
C92 N22 C1'2 118.5(5)
C92 N22 Pt2 132.8(4)
C1'2 N22 Pt2 107.2(4)
N12 C22 C32 120.1(5)
N12 C22 C21M 120.3(5)
C32 C22 C21M 119.5(5)
C42 C32 C22 120.5(6)
C32 C42 C4'2 119.9(6)
C42 C4'2 C102 117.3(6)
C42 C4'2 C52 124.2(6)
C102 C4'2 C52 118.5(6)
C62 C52 C4'2 121.6(6)
C52 C62 C6'2 120.7(6)
C72 C6'2 C62 124.6(7)
C72 C6'2 C1'2 115.7(6)
C62 C6'2 C1'2 119.7(7)
C82 C72 C6'2 120.4(6)
C72 C82 C92 120.8(7)
N22 C92 C82 120.3(6)
N22 C92 C22M 119.9(5)
C82 C92 C22M 119.7(6)
N12 C102 C4'2 123.0(6)
N12 C102 C1'2 116.7(5)
C4'2 C102 C1'2 120.1(5)
N22 C1'2 C6'2 123.7(6)
N22 C1'2 C102 117.1(5)
C6'2 C1'2 C102 118.9(6)
C21C P2 C211 108.8(2)
C21C P2 C221 108.6(2)
C211 P2 C221 107.3(2)
C21C P2 Pt2 102.49(16)
C211 P2 Pt2 114.98(16)
C221 P2 Pt2 114.3(2)
C22C C21C C26C 120.8(4)
C22C C21C P2 127.6(4)
C26C C21C P2 111.5(4)
C23C C22C C21C 119.6(5)
C24C C23C C22C 119.9(5)
C23C C24C C25C 120.5(5)
C24C C25C C26C 120.7(5)
C25C C26C C21C 118.3(5)
C25C C26C C27C 123.9(5)
C21C C26C C27C 117.8(4)
C26C C27C Pt2 114.3(3)
C212 C211 C216 119.8(5)
C212 C211 P2 119.0(4)
C216 C211 P2 121.1(4)
C211 C212 C213 120.8(5)
C214 C213 C212 119.8(5)
C213 C214 C215 119.9(5)
C214 C215 C216 121.6(5)
C215 C216 C211 118.0(5)
C215 C216 C217 118.2(5)
C211 C216 C217 123.8(5)
C226 C221 C222 118.7(5)
C226 C221 P2 127.8(5)
C222 C221 P2 113.4(4)
C223 C222 C221 120.2(6)
C222 C223 C224 119.1(7)
C225 C224 C223 122.2(7)
C224 C225 C226 120.6(6)
C221 C226 C225 119.1(6)
C221 C226 C227 123.4(6)
C225 C226 C227 117.5(6)
C13B B1 C7B 113.2(4)
C13B B1 C19B 112.3(4)
C7B B1 C19B 103.1(4)
C13B B1 C1B 102.2(4)
C7B B1 C1B 112.7(4)
C19B B1 C1B 113.7(4)
C2B C1B C6B 116.1(4)
C2B C1B B1 123.0(4)
C6B C1B B1 120.2(4)
C3B C2B C1B 122.1(4)
C2B C3B C4B 120.9(4)
C2B C3B C2F 120.8(4)
C4B C3B C2F 118.3(4)
C5B C4B C3B 118.1(4)
C4B C5B C6B 120.6(4)
C4B C5B C1F 119.0(4)
C6B C5B C1F 120.4(4)
C5B C6B C1B 122.2(4)
C8B C7B C12B 115.7(5)
C8B C7B B1 123.9(4)
C12B C7B B1 120.0(4)
C7B C8B C9B 122.5(5)
C10B C9B C8B 120.2(5)
C10B C9B C3F 120.2(5)
C8B C9B C3F 119.6(5)
C9B C10B C11B 118.6(5)
C12B C11B C10B 120.4(5)
C12B C11B C4F 121.1(5)
C10B C11B C4F 118.5(5)
C11B C12B C7B 122.7(5)
C14B C13B C18B 115.5(5)
C14B C13B B1 122.8(4)
C18B C13B B1 121.5(4)
C13B C14B C15B 122.2(5)
C16B C15B C14B 120.0(5)
C16B C15B C5F 119.9(6)
C14B C15B C5F 120.2(6)
C17B C16B C15B 119.5(6)
C16B C17B C18B 120.7(6)
C16B C17B C6F 119.7(6)
C18B C17B C6F 119.5(6)
C17B C18B C13B 122.1(5)
C20B C19B C24B 115.4(4)
C20B C19B B1 123.1(4)
C24B C19B B1 120.8(4)
C19B C20B C21B 122.3(5)
C22B C21B C20B 121.1(5)
C22B C21B C7F 119.2(5)
C20B C21B C7F 119.7(5)
C21B C22B C23B 118.0(5)
C24B C23B C22B 121.2(5)
C24B C23B C8F 121.3(5)
C22B C23B C8F 117.4(5)
C23B C24B C19B 122.0(5)
F3 C1F F2 106.0(7)
F3 C1F F1 105.1(6)
F2 C1F F1 101.8(6)
F3 C1F C5B 114.7(5)
F2 C1F C5B 112.8(5)
F1 C1F C5B 115.2(5)
F6 C2F F4 106.3(4)
F6 C2F F5 105.8(5)
F4 C2F F5 106.0(4)
F6 C2F C3B 112.9(4)
F4 C2F C3B 112.7(4)
F5 C2F C3B 112.7(4)
F11 C3F F10 110.0(7)
F11 C3F F12 102.2(6)
F10 C3F F12 101.3(7)
F11 C3F C9B 114.6(6)
F10 C3F C9B 114.4(6)
F12 C3F C9B 112.9(6)
F7 C4F F9 107.3(6)
F7 C4F F8 103.5(5)
F9 C4F F8 103.7(5)
F7 C4F C11B 114.2(5)
F9 C4F C11B 113.1(5)
F8 C4F C11B 113.9(5)
F13 C5F F15 105.1(10)
F13 C5F F14 97.7(10)
F15 C5F F14 99.2(9)
F13 C5F C15B 118.3(7)
F15 C5F C15B 117.4(7)
F14 C5F C15B 115.7(7)
F18 C6F F16 117.3(8)
F18 C6F F17 101.6(7)
F16 C6F F17 98.4(7)
F18 C6F C17B 115.6(7)
F16 C6F C17B 111.7(7)
F17 C6F C17B 110.0(7)
F19 C7F F20 104.7(6)
F19 C7F F21 106.3(6)
F20 C7F F21 106.3(6)
F19 C7F C21B 112.6(6)
F20 C7F C21B 112.8(6)
F21 C7F C21B 113.5(6)
F22 C8F F23 108.3(6)
F22 C8F F24 108.4(6)
F23 C8F F24 102.5(5)
F22 C8F C23B 114.7(5)
F23 C8F C23B 112.8(5)
F24 C8F C23B 109.4(5)
C43B B2 C31B 112.6(4)
C43B B2 C25B 112.5(4)
C31B B2 C25B 105.2(4)
C43B B2 C37B 103.0(4)
C31B B2 C37B 110.6(4)
C25B B2 C37B 113.1(4)
C30B C25B C26B 115.4(4)
C30B C25B B2 123.5(4)
C26B C25B B2 121.0(4)
C27B C26B C25B 122.0(4)
C28B C27B C26B 120.7(4)
C28B C27B C9F 117.9(4)
C26B C27B C9F 121.4(4)
C29B C28B C27B 118.4(4)
C28B C29B C30B 120.6(4)
C28B C29B C10F 119.4(4)
C30B C29B C10F 120.0(4)
C29B C30B C25B 122.7(4)
C36B C31B C32B 115.7(4)
C36B C31B B2 124.0(4)
C32B C31B B2 120.1(4)
C33B C32B C31B 122.2(5)
C34B C33B C32B 120.6(5)
C34B C33B C11F 117.6(5)
C32B C33B C11F 121.7(5)
C35B C34B C33B 118.4(5)
C34B C35B C36B 120.0(4)
C34B C35B C12F 120.7(4)
C36B C35B C12F 119.3(4)
C31B C36B C35B 123.1(4)
C42B C37B C38B 115.0(4)
C42B C37B B2 126.4(4)
C38B C37B B2 118.5(4)
C39B C38B C37B 123.1(4)
C38B C39B C40B 120.6(4)
C38B C39B C13F 119.9(5)
C40B C39B C13F 119.5(4)
C41B C40B C39B 117.6(4)
C40B C41B C42B 121.1(4)
C40B C41B C14F 119.2(4)
C42B C41B C14F 119.7(4)
C41B C42B C37B 122.6(4)
C44B C43B C48B 115.8(4)
C44B C43B B2 123.3(4)
C48B C43B B2 120.1(4)
C43B C44B C45B 122.2(4)
C46B C45B C44B 120.8(4)
C46B C45B C15F 119.7(4)
C44B C45B C15F 119.4(4)
C45B C46B C47B 118.3(5)
C46B C47B C48B 120.6(5)
C46B C47B C16F 118.7(5)
C48B C47B C16F 120.7(5)
C47B C48B C43B 122.3(4)
F26 C9F F25 108.6(5)
F26 C9F F27 105.5(5)
F25 C9F F27 104.4(4)
F26 C9F C27B 112.4(4)
F25 C9F C27B 113.2(4)
F27 C9F C27B 112.2(4)
F30 C10F F28 108.9(5)
F30 C10F F29 103.1(5)
F28 C10F F29 102.9(4)
F30 C10F C29B 113.3(5)
F28 C10F C29B 114.3(5)
F29 C10F C29B 113.4(4)
F33 C11F F32 106.4(6)
F33 C11F F31 106.1(6)
F32 C11F F31 105.5(6)
F33 C11F C33B 112.5(5)
F32 C11F C33B 112.3(5)
F31 C11F C33B 113.4(5)
F34 C12F F35 106.8(4)
F34 C12F F36 106.6(5)
F35 C12F F36 103.9(4)
F34 C12F C35B 114.0(5)
F35 C12F C35B 112.6(4)
F36 C12F C35B 112.3(4)
F38 C13F F37 103.8(6)
F38 C13F F39 105.9(6)
F37 C13F F39 106.0(5)
F38 C13F C39B 112.6(5)
F37 C13F C39B 113.6(5)
F39 C13F C39B 114.1(5)
F42 C14F F40 106.8(5)
F42 C14F F41 105.7(5)
F40 C14F F41 104.4(4)
F42 C14F C41B 113.5(4)
F40 C14F C41B 113.3(4)
F41 C14F C41B 112.3(4)
F45 C15F F43 105.9(5)
F45 C15F F44 106.2(5)
F43 C15F F44 103.9(5)
F45 C15F C45B 114.0(4)
F43 C15F C45B 111.9(4)
F44 C15F C45B 113.9(4)
F46 C16F F47 109.2(6)
F46 C16F F48 105.0(6)
F47 C16F F48 102.8(5)
F46 C16F C47B 114.3(5)
F47 C16F C47B 112.7(5)
F48 C16F C47B 112.0(5)

loop_
_geom_bond_atom_site_label_1
_geom_bond_atom_site_label_2
_geom_bond_distance
Pt1 C17C 2.045(5)
Pt1 N1 2.123(4)
Pt1 N2 2.148(4)
Pt1 P1 2.2292(12)
N1 C2 1.327(6)
N1 C10 1.380(7)
N2 C9 1.329(7)
N2 C10' 1.371(7)
C2 C3 1.422(8)
C2 C11M 1.493(8)
C3 C4 1.357(9)
C4 C4' 1.411(9)
C4' C10 1.407(7)
C4' C5 1.430(9)
C5 C6 1.345(10)
C6 C6' 1.420(10)
C6' C7 1.397(10)
C6' C10' 1.406(8)
C7 C8 1.352(11)
C8 C9 1.413(9)
C9 C12M 1.476(9)
C10 C10' 1.426(8)
P1 C11C 1.813(5)
P1 C111 1.822(5)
P1 C121 1.822(5)
C11C C16C 1.382(6)
C11C C12C 1.396(7)
C12C C13C 1.385(7)
C13C C14C 1.369(7)
C14C C15C 1.393(7)
C15C C16C 1.391(7)
C16C C17C 1.523(6)
C111 C112 1.386(7)
C111 C116 1.416(7)
C112 C113 1.363(7)
C113 C114 1.384(8)
C114 C115 1.378(8)
C115 C116 1.385(7)
C116 C117 1.509(7)
C121 C122 1.409(7)
C121 C126 1.410(7)
C122 C123 1.386(7)
C123 C124 1.379(8)
C124 C125 1.388(8)
C125 C126 1.383(7)
C126 C127 1.516(7)
Pt2 C27C 2.060(5)
Pt2 N12 2.122(4)
Pt2 N22 2.149(4)
Pt2 P2 2.2210(12)
N12 C22 1.333(7)
N12 C102 1.382(7)
N22 C92 1.331(7)
N22 C1'2 1.361(7)
C22 C32 1.419(8)
C22 C21M 1.480(8)
C32 C42 1.365(9)
C42 C4'2 1.392(10)
C4'2 C102 1.390(8)
C4'2 C52 1.440(9)
C52 C62 1.347(11)
C62 C6'2 1.411(10)
C6'2 C72 1.390(10)
C6'2 C1'2 1.412(8)
C72 C82 1.362(11)
C82 C92 1.401(9)
C92 C22M 1.487(9)
C102 C1'2 1.443(8)
P2 C21C 1.806(5)
P2 C211 1.827(5)
P2 C221 1.840(5)
C21C C22C 1.392(7)
C21C C26C 1.397(7)
C22C C23C 1.384(8)
C23C C24C 1.376(8)
C24C C25C 1.386(8)
C25C C26C 1.387(7)
C26C C27C 1.507(7)
C211 C212 1.386(7)
C211 C216 1.401(7)
C212 C213 1.385(7)
C213 C214 1.364(8)
C214 C215 1.384(8)
C215 C216 1.389(8)
C216 C217 1.511(8)
C221 C226 1.365(8)
C221 C222 1.479(8)
C222 C223 1.359(8)
C223 C224 1.388(9)
C224 C225 1.352(9)
C225 C226 1.426(8)
C226 C227 1.452(9)
B1 C13B 1.641(7)
B1 C7B 1.640(7)
B1 C19B 1.644(7)
B1 C1B 1.645(7)
C1B C2B 1.394(6)
C1B C6B 1.401(6)
C2B C3B 1.387(6)
C3B C4B 1.389(7)
C3B C2F 1.492(7)
C4B C5B 1.385(7)
C5B C6B 1.394(6)
C5B C1F 1.480(7)
C7B C8B 1.388(7)
C7B C12B 1.394(7)
C8B C9B 1.400(7)
C9B C10B 1.374(8)
C9B C3F 1.496(8)
C10B C11B 1.388(7)
C11B C12B 1.381(7)
C11B C4F 1.488(8)
C13B C14B 1.397(7)
C13B C18B 1.402(7)
C14B C15B 1.398(8)
C15B C16B 1.373(8)
C15B C5F 1.456(10)
C16B C17B 1.359(8)
C17B C18B 1.387(8)
C17B C6F 1.502(10)
C19B C20B 1.391(7)
C19B C24B 1.411(7)
C20B C21B 1.403(7)
C21B C22B 1.366(8)
C21B C7F 1.490(9)
C22B C23B 1.389(7)
C23B C24B 1.386(7)
C23B C8F 1.515(8)
C1F F3 1.268(7)
C1F F2 1.281(7)
C1F F1 1.308(7)
C2F F6 1.325(6)
C2F F4 1.328(6)
C2F F5 1.334(6)
C3F F11 1.270(8)
C3F F10 1.278(8)
C3F F12 1.327(8)
C4F F7 1.314(7)
C4F F9 1.319(7)
C4F F8 1.326(7)
C5F F13 1.179(10)
C5F F15 1.220(9)
C5F F14 1.251(10)
C6F F18 1.239(9)
C6F F16 1.313(9)
C6F F17 1.364(9)
C7F F19 1.313(8)
C7F F20 1.322(8)
C7F F21 1.320(8)
C8F F22 1.251(7)
C8F F23 1.323(7)
C8F F24 1.363(8)
B2 C43B 1.636(7)
B2 C31B 1.643(7)
B2 C25B 1.642(6)
B2 C37B 1.648(7)
C25B C30B 1.399(6)
C25B C26B 1.408(6)
C26B C27B 1.392(6)
C27B C28B 1.388(7)
C27B C9F 1.488(7)
C28B C29B 1.383(7)
C29B C30B 1.388(6)
C29B C10F 1.483(7)
C31B C36B 1.378(6)
C31B C32B 1.403(7)
C32B C33B 1.390(7)
C33B C34B 1.384(7)
C33B C11F 1.495(8)
C34B C35B 1.385(7)
C35B C36B 1.398(6)
C35B C12F 1.488(7)
C37B C42B 1.394(6)
C37B C38B 1.402(6)
C38B C39B 1.385(7)
C39B C40B 1.393(7)
C39B C13F 1.499(7)
C40B C41B 1.386(7)
C41B C42B 1.395(6)
C41B C14F 1.487(7)
C43B C44B 1.392(6)
C43B C48B 1.404(6)
C44B C45B 1.394(7)
C45B C46B 1.385(7)
C45B C15F 1.487(7)
C46B C47B 1.383(7)
C47B C48B 1.391(7)
C47B C16F 1.490(7)
C9F F26 1.316(6)
C9F F25 1.332(6)
C9F F27 1.337(6)
C10F F30 1.304(7)
C10F F28 1.318(6)
C10F F29 1.337(6)
C11F F33 1.316(8)
C11F F32 1.334(8)
C11F F31 1.338(7)
C12F F34 1.325(6)
C12F F35 1.343(6)
C12F F36 1.344(6)
C13F F38 1.282(8)
C13F F37 1.292(7)
C13F F39 1.303(7)
C14F F42 1.313(6)
C14F F40 1.321(6)
C14F F41 1.330(6)
C15F F45 1.317(6)
C15F F43 1.327(6)
C15F F44 1.328(6)
C16F F46 1.292(7)
C16F F47 1.320(7)
C16F F48 1.342(7)

loop_
_geom_torsion_atom_site_label_1
_geom_torsion_atom_site_label_2
_geom_torsion_atom_site_label_3
_geom_torsion_atom_site_label_4
_geom_torsion
C17C Pt1 N1 C2 -25.6(4)
N2 Pt1 N1 C2 163.4(5)
P1 Pt1 N1 C2 -102.5(7)
C17C Pt1 N1 C10 138.8(3)
N2 Pt1 N1 C10 -32.2(3)
P1 Pt1 N1 C10 61.9(7)
C17C Pt1 N2 C9 143.2(8)
N1 Pt1 N2 C9 -162.2(5)
P1 Pt1 N2 C9 29.7(5)
C17C Pt1 N2 C10' -22.0(10)
N1 Pt1 N2 C10' 32.6(3)
P1 Pt1 N2 C10' -135.5(3)
C10 N1 C2 C3 -5.8(7)
Pt1 N1 C2 C3 157.0(4)
C10 N1 C2 C11M 171.2(4)
Pt1 N1 C2 C11M -25.9(7)
N1 C2 C3 C4 -0.1(8)
C11M C2 C3 C4 -177.1(5)
C2 C3 C4 C4' 4.6(8)
C3 C4 C4' C10 -3.0(8)
C3 C4 C4' C5 174.8(5)
C10 C4' C5 C6 7.8(8)
C4 C4' C5 C6 -169.9(6)
C4' C5 C6 C6' -0.8(9)
C5 C6 C6' C7 169.7(6)
C5 C6 C6' C10' -5.8(8)
C10' C6' C7 C8 4.5(8)
C6 C6' C7 C8 -171.1(6)
C6' C7 C8 C9 -5.8(9)
C10' N2 C9 C8 8.6(7)
Pt1 N2 C9 C8 -155.2(4)
C10' N2 C9 C12M -168.8(5)
Pt1 N2 C9 C12M 27.5(7)
C7 C8 C9 N2 -1.0(9)
C7 C8 C9 C12M 176.4(6)
C2 N1 C10 C4' 7.5(7)
Pt1 N1 C10 C4' -159.2(4)
C2 N1 C10 C10' -165.6(4)
Pt1 N1 C10 C10' 27.6(5)
C4 C4' C10 N1 -3.0(7)
C5 C4' C10 N1 179.0(4)
C4 C4' C10 C10' 170.0(5)
C5 C4' C10 C10' -8.0(7)
C9 N2 C10' C6' -9.9(7)
Pt1 N2 C10' C6' 157.7(4)
C9 N2 C10' C10 164.1(4)
Pt1 N2 C10' C10 -28.3(5)
C7 C6' C10' N2 3.2(8)
C6 C6' C10' N2 179.2(5)
C7 C6' C10' C10 -170.6(5)
C6 C6' C10' C10 5.4(7)
N1 C10 C10' N2 0.8(6)
C4' C10 C10' N2 -172.6(4)
N1 C10 C10' C6' 174.9(4)
C4' C10 C10' C6' 1.5(7)
C17C Pt1 P1 C11C -27.4(2)
N1 Pt1 P1 C11C 51.0(6)
N2 Pt1 P1 C11C 142.4(2)
C17C Pt1 P1 C111 -143.3(2)
N1 Pt1 P1 C111 -64.9(6)
N2 Pt1 P1 C111 26.5(2)
C17C Pt1 P1 C121 91.2(2)
N1 Pt1 P1 C121 169.6(6)
N2 Pt1 P1 C121 -99.0(2)
C111 P1 C11C C16C 141.9(4)
C121 P1 C11C C16C -101.3(4)
Pt1 P1 C11C C16C 20.6(4)
C111 P1 C11C C12C -32.6(5)
C121 P1 C11C C12C 84.2(5)
Pt1 P1 C11C C12C -154.0(4)
C16C C11C C12C C13C -0.3(8)
P1 C11C C12C C13C 173.7(4)
C11C C12C C13C C14C 0.6(8)
C12C C13C C14C C15C -0.9(8)
C13C C14C C15C C16C 1.1(8)
C12C C11C C16C C15C 0.5(8)
P1 C11C C16C C15C -174.5(4)
C12C C11C C16C C17C 178.1(5)
P1 C11C C16C C17C 3.2(6)
C14C C15C C16C C11C -0.8(8)
C14C C15C C16C C17C -178.4(5)
C11C C16C C17C Pt1 -29.5(6)
C15C C16C C17C Pt1 148.0(4)
N1 Pt1 C17C C16C -135.7(4)
N2 Pt1 C17C C16C -82.5(10)
P1 Pt1 C17C C16C 32.9(3)
C11C P1 C111 C112 123.4(4)
C121 P1 C111 C112 5.4(5)
Pt1 P1 C111 C112 -123.4(4)
C11C P1 C111 C116 -58.3(4)
C121 P1 C111 C116 -176.3(4)
Pt1 P1 C111 C116 55.0(4)
C116 C111 C112 C113 1.8(8)
P1 C111 C112 C113 -179.8(4)
C111 C112 C113 C114 -1.0(8)
C112 C113 C114 C115 -0.2(9)
C113 C114 C115 C116 0.4(9)
C114 C115 C116 C111 0.4(8)
C114 C115 C116 C117 -179.9(5)
C112 C111 C116 C115 -1.5(7)
P1 C111 C116 C115 -179.9(4)
C112 C111 C116 C117 178.8(5)
P1 C111 C116 C117 0.4(7)
C11C P1 C121 C122 122.8(4)
C111 P1 C121 C122 -120.9(4)
Pt1 P1 C121 C122 8.2(5)
C11C P1 C121 C126 -58.2(5)
C111 P1 C121 C126 58.1(5)
Pt1 P1 C121 C126 -172.8(4)
C126 C121 C122 C123 -2.6(8)
P1 C121 C122 C123 176.4(5)
C121 C122 C123 C124 -0.2(9)
C122 C123 C124 C125 2.3(10)
C123 C124 C125 C126 -1.5(10)
C124 C125 C126 C121 -1.4(9)
C124 C125 C126 C127 177.8(6)
C122 C121 C126 C125 3.4(8)
P1 C121 C126 C125 -175.6(4)
C122 C121 C126 C127 -175.7(5)
P1 C121 C126 C127 5.3(8)
C27C Pt2 N12 C22 -21.0(5)
N22 Pt2 N12 C22 166.2(5)
P2 Pt2 N12 C22 -99.1(7)
C27C Pt2 N12 C102 142.5(4)
N22 Pt2 N12 C102 -30.3(3)
P2 Pt2 N12 C102 64.5(7)
C27C Pt2 N22 C92 143.8(11)
N12 Pt2 N22 C92 -164.1(5)
P2 Pt2 N22 C92 29.2(5)
C27C Pt2 N22 C1'2 -21.6(13)
N12 Pt2 N22 C1'2 30.5(3)
P2 Pt2 N22 C1'2 -136.3(3)
C102 N12 C22 C32 -6.8(8)
Pt2 N12 C22 C32 155.2(4)
C102 N12 C22 C21M 170.5(5)
Pt2 N12 C22 C21M -27.4(8)
N12 C22 C32 C42 1.7(9)
C21M C22 C32 C42 -175.7(6)
C22 C32 C42 C4'2 4.1(10)
C32 C42 C4'2 C102 -4.2(9)
C32 C42 C4'2 C52 173.6(6)
C42 C4'2 C52 C62 -172.4(7)
C102 C4'2 C52 C62 5.4(10)
C4'2 C52 C62 C6'2 -0.3(11)
C52 C62 C6'2 C72 173.4(7)
C52 C62 C6'2 C1'2 -5.3(10)
C62 C6'2 C72 C82 -173.8(7)
C1'2 C6'2 C72 C82 4.9(10)
C6'2 C72 C82 C92 -3.0(11)
C1'2 N22 C92 C82 9.4(8)
Pt2 N22 C92 C82 -154.7(5)
C1'2 N22 C92 C22M -166.4(5)
Pt2 N22 C92 C22M 29.4(8)
C72 C82 C92 N22 -4.4(10)
C72 C82 C92 C22M 171.4(6)
C22 N12 C102 C4'2 6.7(8)
Pt2 N12 C102 C4'2 -159.4(5)
C22 N12 C102 C1'2 -167.6(5)
Pt2 N12 C102 C1'2 26.2(5)
C42 C4'2 C102 N12 -1.1(9)
C52 C4'2 C102 N12 -179.1(5)
C42 C4'2 C102 C1'2 173.1(5)
C52 C4'2 C102 C1'2 -4.9(8)
C92 N22 C1'2 C6'2 -7.5(8)
Pt2 N22 C1'2 C6'2 160.4(5)
C92 N22 C1'2 C102 166.0(5)
Pt2 N22 C1'2 C102 -26.1(5)
C72 C6'2 C1'2 N22 0.3(9)
C62 C6'2 C1'2 N22 179.1(6)
C72 C6'2 C1'2 C102 -173.1(5)
C62 C6'2 C1'2 C102 5.6(9)
N12 C102 C1'2 N22 0.2(7)
C4'2 C102 C1'2 N22 -174.4(5)
N12 C102 C1'2 C6'2 174.0(5)
C4'2 C102 C1'2 C6'2 -0.5(8)
C27C Pt2 P2 C21C -28.4(2)
N12 Pt2 P2 C21C 51.3(6)
N22 Pt2 P2 C21C 143.2(2)
C27C Pt2 P2 C211 -146.3(2)
N12 Pt2 P2 C211 -66.5(6)
N22 Pt2 P2 C211 25.4(2)
C27C Pt2 P2 C221 88.9(2)
N12 Pt2 P2 C221 168.7(6)
N22 Pt2 P2 C221 -99.4(2)
C211 P2 C21C C22C -31.3(5)
C221 P2 C21C C22C 85.2(5)
Pt2 P2 C21C C22C -153.4(5)
C211 P2 C21C C26C 145.9(4)
C221 P2 C21C C26C -97.5(4)
Pt2 P2 C21C C26C 23.8(4)
C26C C21C C22C C23C 1.7(8)
P2 C21C C22C C23C 178.7(4)
C21C C22C C23C C24C 0.5(9)
C22C C23C C24C C25C -1.9(9)
C23C C24C C25C C26C 1.1(8)
C24C C25C C26C C21C 1.1(7)
C24C C25C C26C C27C -178.0(5)
C22C C21C C26C C25C -2.5(7)
P2 C21C C26C C25C -179.9(4)
C22C C21C C26C C27C 176.7(5)
P2 C21C C26C C27C -0.8(6)
C25C C26C C27C Pt2 152.7(4)
C21C C26C C27C Pt2 -26.4(6)
N12 Pt2 C27C C26C -134.6(3)
N22 Pt2 C27C C26C -83.7(12)
P2 Pt2 C27C C26C 32.5(3)
C21C P2 C211 C212 126.4(4)
C221 P2 C211 C212 9.0(5)
Pt2 P2 C211 C212 -119.3(4)
C21C P2 C211 C216 -57.2(5)
C221 P2 C211 C216 -174.6(4)
Pt2 P2 C211 C216 57.0(4)
C216 C211 C212 C213 0.6(8)
P2 C211 C212 C213 177.1(4)
C211 C212 C213 C214 -0.8(9)
C212 C213 C214 C215 0.8(9)
C213 C214 C215 C216 -0.5(9)
C214 C215 C216 C211 0.3(8)
C214 C215 C216 C217 -179.4(5)
C212 C211 C216 C215 -0.4(7)
P2 C211 C216 C215 -176.7(4)
C212 C211 C216 C217 179.4(5)
P2 C211 C216 C217 3.0(7)
C21C P2 C221 C226 -58.1(5)
C211 P2 C221 C226 59.4(5)
Pt2 P2 C221 C226 -171.8(4)
C21C P2 C221 C222 123.5(4)
C211 P2 C221 C222 -119.0(4)
Pt2 P2 C221 C222 9.8(4)
C226 C221 C222 C223 -2.9(8)
P2 C221 C222 C223 175.7(5)
C221 C222 C223 C224 1.1(9)
C222 C223 C224 C225 1.2(10)
C223 C224 C225 C226 -1.8(10)
C222 C221 C226 C225 2.3(8)
P2 C221 C226 C225 -176.0(4)
C222 C221 C226 C227 -178.0(5)
P2 C221 C226 C227 3.7(8)
C224 C225 C226 C221 -0.1(8)
C224 C225 C226 C227 -179.8(5)
C13B B1 C1B C2B -89.0(5)
C7B B1 C1B C2B 149.1(4)
C19B B1 C1B C2B 32.2(6)
C13B B1 C1B C6B 80.7(5)
C7B B1 C1B C6B -41.1(6)
C19B B1 C1B C6B -158.0(4)
C6B C1B C2B C3B -0.8(7)
B1 C1B C2B C3B 169.3(4)
C1B C2B C3B C4B 1.9(7)
C1B C2B C3B C2F -178.1(4)
C2B C3B C4B C5B -1.2(7)
C2F C3B C4B C5B 178.8(4)
C3B C4B C5B C6B -0.5(7)
C3B C4B C5B C1F -179.9(5)
C4B C5B C6B C1B 1.5(7)
C1F C5B C6B C1B -179.1(5)
C2B C1B C6B C5B -0.8(7)
B1 C1B C6B C5B -171.3(4)
C13B B1 C7B C8B -142.9(5)
C19B B1 C7B C8B 95.5(5)
C1B B1 C7B C8B -27.5(6)
C13B B1 C7B C12B 45.3(6)
C19B B1 C7B C12B -76.3(5)
C1B B1 C7B C12B 160.7(4)
C12B C7B C8B C9B -1.4(7)
B1 C7B C8B C9B -173.5(5)
C7B C8B C9B C10B 1.2(8)
C7B C8B C9B C3F 178.5(5)
C8B C9B C10B C11B -0.6(8)
C3F C9B C10B C11B -177.9(5)
C9B C10B C11B C12B 0.3(8)
C9B C10B C11B C4F 179.2(5)
C10B C11B C12B C7B -0.6(8)
C4F C11B C12B C7B -179.5(5)
C8B C7B C12B C11B 1.1(7)
B1 C7B C12B C11B 173.5(5)
C7B B1 C13B C14B 28.1(6)
C19B B1 C13B C14B 144.4(5)
C1B B1 C13B C14B -93.4(5)
C7B B1 C13B C18B -158.3(4)
C19B B1 C13B C18B -42.1(6)
C1B B1 C13B C18B 80.1(5)
C18B C13B C14B C15B -0.1(7)
B1 C13B C14B C15B 173.8(5)
C13B C14B C15B C16B 0.3(8)
C13B C14B C15B C5F -178.8(6)
C14B C15B C16B C17B -0.6(9)
C5F C15B C16B C17B 178.6(6)
C15B C16B C17B C18B 0.5(9)
C15B C16B C17B C6F 178.4(6)
C16B C17B C18B C13B -0.3(9)
C6F C17B C18B C13B -178.1(6)
C14B C13B C18B C17B 0.0(7)
B1 C13B C18B C17B -174.0(5)
C13B B1 C19B C20B -24.3(6)
C7B B1 C19B C20B 97.9(5)
C1B B1 C19B C20B -139.8(5)
C13B B1 C19B C24B 165.3(4)
C7B B1 C19B C24B -72.5(5)
C1B B1 C19B C24B 49.9(6)
C24B C19B C20B C21B -1.8(7)
B1 C19B C20B C21B -172.6(5)
C19B C20B C21B C22B 1.7(8)
C19B C20B C21B C7F -177.3(5)
C20B C21B C22B C23B 0.0(8)
C7F C21B C22B C23B 179.0(5)
C21B C22B C23B C24B -1.4(8)
C21B C22B C23B C8F 173.6(5)
C22B C23B C24B C19B 1.3(8)
C8F C23B C24B C19B -173.5(5)
C20B C19B C24B C23B 0.3(7)
B1 C19B C24B C23B 171.3(5)
C4B C5B C1F F3 37.5(8)
C6B C5B C1F F3 -141.8(6)
C4B C5B C1F F2 -83.9(8)
C6B C5B C1F F2 96.7(7)
C4B C5B C1F F1 159.8(6)
C6B C5B C1F F1 -19.6(8)
C2B C3B C2F F6 -99.0(6)
C4B C3B C2F F6 81.1(6)
C2B C3B C2F F4 21.4(7)
C4B C3B C2F F4 -158.5(4)
C2B C3B C2F F5 141.3(5)
C4B C3B C2F F5 -38.7(7)
C10B C9B C3F F11 105.8(7)
C8B C9B C3F F11 -71.6(8)
C10B C9B C3F F10 -22.5(10)
C8B C9B C3F F10 160.1(7)
C10B C9B C3F F12 -137.7(6)
C8B C9B C3F F12 44.9(8)
C12B C11B C4F F7 4.8(8)
C10B C11B C4F F7 -174.1(5)
C12B C11B C4F F9 128.0(6)
C10B C11B C4F F9 -50.9(8)
C12B C11B C4F F8 -113.9(6)
C10B C11B C4F F8 67.2(7)
C16B C15B C5F F13 -177.6(11)
C14B C15B C5F F13 1.5(14)
C16B C15B C5F F15 -49.8(13)
C14B C15B C5F F15 129.3(11)
C16B C15B C5F F14 66.9(11)
C14B C15B C5F F14 -113.9(10)
C16B C17B C6F F18 161.2(8)
C18B C17B C6F F18 -20.9(11)
C16B C17B C6F F16 -61.3(9)
C18B C17B C6F F16 116.6(8)
C16B C17B C6F F17 46.9(9)
C18B C17B C6F F17 -135.2(6)
C22B C21B C7F F19 135.2(6)
C20B C21B C7F F19 -45.8(8)
C22B C21B C7F F20 -106.6(7)
C20B C21B C7F F20 72.4(8)
C22B C21B C7F F21 14.4(9)
C20B C21B C7F F21 -166.6(6)
C24B C23B C8F F22 -14.6(9)
C22B C23B C8F F22 170.4(6)
C24B C23B C8F F23 110.0(6)
C22B C23B C8F F23 -64.9(7)
C24B C23B C8F F24 -136.6(6)
C22B C23B C8F F24 48.5(7)
C43B B2 C25B C30B 22.9(6)
C31B B2 C25B C30B -100.1(5)
C37B B2 C25B C30B 139.1(4)
C43B B2 C25B C26B -160.4(4)
C31B B2 C25B C26B 76.6(5)
C37B B2 C25B C26B -44.2(6)
C30B C25B C26B C27B -3.2(7)
B2 C25B C26B C27B 179.8(4)
C25B C26B C27B C28B 1.1(7)
C25B C26B C27B C9F -176.0(4)
C26B C27B C28B C29B 1.2(7)
C9F C27B C28B C29B 178.4(4)
C27B C28B C29B C30B -1.2(7)
C27B C28B C29B C10F 179.5(4)
C28B C29B C30B C25B -1.2(7)
C10F C29B C30B C25B 178.1(4)
C26B C25B C30B C29B 3.3(7)
B2 C25B C30B C29B -179.9(4)
C43B B2 C31B C36B 131.0(5)
C25B B2 C31B C36B -106.1(5)
C37B B2 C31B C36B 16.4(6)
C43B B2 C31B C32B -53.7(6)
C25B B2 C31B C32B 69.2(5)
C37B B2 C31B C32B -168.3(4)
C36B C31B C32B C33B -0.7(7)
B2 C31B C32B C33B -176.3(4)
C31B C32B C33B C34B -0.1(8)
C31B C32B C33B C11F 177.4(5)
C32B C33B C34B C35B 0.3(8)
C11F C33B C34B C35B -177.2(5)
C33B C34B C35B C36B 0.2(7)
C33B C34B C35B C12F 178.7(5)
C32B C31B C36B C35B 1.3(7)
B2 C31B C36B C35B 176.7(4)
C34B C35B C36B C31B -1.1(7)
C12F C35B C36B C31B -179.6(4)
C43B B2 C37B C42B 109.7(5)
C31B B2 C37B C42B -129.8(5)
C25B B2 C37B C42B -12.0(6)
C43B B2 C37B C38B -65.8(5)
C31B B2 C37B C38B 54.7(5)
C25B B2 C37B C38B 172.4(4)
C42B C37B C38B C39B 1.5(7)
B2 C37B C38B C39B 177.5(4)
C37B C38B C39B C40B 0.5(7)
C37B C38B C39B C13F 179.1(5)
C38B C39B C40B C41B -1.8(7)
C13F C39B C40B C41B 179.7(5)
C39B C40B C41B C42B 0.9(7)
C39B C40B C41B C14F -177.0(4)
C40B C41B C42B C37B 1.2(7)
C14F C41B C42B C37B 179.2(4)
C38B C37B C42B C41B -2.4(7)
B2 C37B C42B C41B -178.0(4)
C31B B2 C43B C44B -28.6(6)
C25B B2 C43B C44B -147.3(4)
C37B B2 C43B C44B 90.5(5)
C31B B2 C43B C48B 162.5(4)
C25B B2 C43B C48B 43.8(6)
C37B B2 C43B C48B -78.4(5)
C48B C43B C44B C45B 0.9(7)
B2 C43B C44B C45B -168.5(4)
C43B C44B C45B C46B -2.6(7)
C43B C44B C45B C15F 174.1(4)
C44B C45B C46B C47B 1.4(7)
C15F C45B C46B C47B -175.3(5)
C45B C46B C47B C48B 1.4(7)
C45B C46B C47B C16F -179.8(5)
C46B C47B C48B C43B -3.2(7)
C16F C47B C48B C43B 178.0(5)
C44B C43B C48B C47B 2.0(7)
B2 C43B C48B C47B 171.7(4)
C28B C27B C9F F26 -62.5(6)
C26B C27B C9F F26 114.7(6)
C28B C27B C9F F25 174.0(5)
C26B C27B C9F F25 -8.8(7)
C28B C27B C9F F27 56.2(6)
C26B C27B C9F F27 -126.6(5)
C28B C29B C10F F30 -99.7(6)
C30B C29B C10F F30 81.0(7)
C28B C29B C10F F28 25.8(7)
C30B C29B C10F F28 -153.5(5)
C28B C29B C10F F29 143.3(5)
C30B C29B C10F F29 -36.0(7)
C34B C33B C11F F33 64.1(8)
C32B C33B C11F F33 -113.4(7)
C34B C33B C11F F32 -55.9(8)
C32B C33B C11F F32 126.5(6)
C34B C33B C11F F31 -175.5(5)
C32B C33B C11F F31 7.0(8)
C34B C35B C12F F34 16.7(7)
C36B C35B C12F F34 -164.8(5)
C34B C35B C12F F35 138.5(5)
C36B C35B C12F F35 -43.0(6)
C34B C35B C12F F36 -104.6(6)
C36B C35B C12F F36 73.9(6)
C38B C39B C13F F38 -91.0(7)
C40B C39B C13F F38 87.6(7)
C38B C39B C13F F37 26.7(8)
C40B C39B C13F F37 -154.7(6)
C38B C39B C13F F39 148.4(5)
C40B C39B C13F F39 -33.1(7)
C40B C41B C14F F42 -19.0(7)
C42B C41B C14F F42 163.0(5)
C40B C41B C14F F40 -141.1(5)
C42B C41B C14F F40 41.0(7)
C40B C41B C14F F41 100.9(6)
C42B C41B C14F F41 -77.1(6)
C46B C45B C15F F45 -4.4(7)
C44B C45B C15F F45 178.9(5)
C46B C45B C15F F43 115.9(6)
C44B C45B C15F F43 -60.9(6)
C46B C45B C15F F44 -126.6(5)
C44B C45B C15F F44 56.7(6)
C46B C47B C16F F46 167.9(6)
C48B C47B C16F F46 -13.3(8)
C46B C47B C16F F47 -66.7(7)
C48B C47B C16F F47 112.1(6)
C46B C47B C16F F48 48.6(7)
C48B C47B C16F F48 -132.6(5)
